data_2011149
loop_
_publ_author_name
'Modec, Barbara'
'Bren\<ci\<c, Jurij V.'
'Goli\<c, Ljubo'

_publ_section_title
;
 A 4-ethylpyridine complex of tetrachloromolybdenum(III) and its
 oxidation product
;
_journal_issue 7
_journal_name_full 'Acta Crystallographica Section C'
_journal_page_first 780
_journal_page_last 782
_journal_paper_doi 10.1107/S0108270100004911
_journal_volume 56
_journal_year 2000
_chemical_formula_iupac '(C6 H16 N1) [Mo Cl4 (C7 H9 N)2]'
_chemical_formula_moiety 'C6 H16 N1 1+, C14 H18 Cl4 Mo N2 1-'
_chemical_formula_sum 'C20 H34 Cl4 Mo N3'
_chemical_formula_weight 554.24
_chemical_name_systematic
;
triethylammonium cis-tetrachlorodi(4-ethylpyridine)molybdenum(III)
;
_space_group_IT_number 29
_symmetry_cell_setting orthorhombic
_symmetry_space_group_name_Hall 'P 2c -2ac'
_symmetry_space_group_name_H-M 'P c a 21'
_audit_creation_method SHELXL-97
_cell_angle_alpha 90.00
_cell_angle_beta 90.00
_cell_angle_gamma 90.00
_cell_formula_units_Z 4
_cell_length_a 19.7025(9)
_cell_length_b 7.766(2)
_cell_length_c 16.7929(6)
_cell_measurement_reflns_used 12687
_cell_measurement_temperature 293(2)
_cell_measurement_theta_max 25.02
_cell_measurement_theta_min 3.75
_cell_volume 2569.5(7)
_computing_cell_refinement d*trek
_computing_data_collection 'd*trek (Molecular Structure Corporation, 1997)'
_computing_data_reduction d*trek
_computing_molecular_graphics 'ORTEPIII (Burnett & Johnson, 1996)'
_computing_structure_refinement 'SHELXL97 (Sheldrick, 1997)'
_computing_structure_solution 'SHELXS97 (Sheldrick, 1997)'
_diffrn_ambient_temperature 293(2)
_diffrn_detector_area_resol_mean 14.14
_diffrn_measurement_device_type 'Quantum CCD Rigaku AFC7'
_diffrn_measurement_method '\f and \w'
_diffrn_radiation_monochromator graphite
_diffrn_radiation_source 'fine-focus sealed tube'
_diffrn_radiation_type MoK\a
_diffrn_radiation_wavelength .71073
_diffrn_reflns_av_R_equivalents .041
_diffrn_reflns_av_sigmaI/netI .0419
_diffrn_reflns_limit_h_max 23
_diffrn_reflns_limit_h_min 0
_diffrn_reflns_limit_k_max 8
_diffrn_reflns_limit_k_min -8
_diffrn_reflns_limit_l_max 19
_diffrn_reflns_limit_l_min -19
_diffrn_reflns_number 18043
_diffrn_reflns_theta_full 26.37
_diffrn_reflns_theta_max 26.37
_diffrn_reflns_theta_min 2.62
_exptl_absorpt_coefficient_mu .937
_exptl_absorpt_correction_T_max .869
_exptl_absorpt_correction_T_min .739
_exptl_absorpt_correction_type empirical
_exptl_absorpt_process_details '(REQABA; Jacobson, 1997)'
_exptl_crystal_colour yellow
_exptl_crystal_density_diffrn 1.433
_exptl_crystal_density_method 'not measured'
_exptl_crystal_description prism
_exptl_crystal_F_000 1140
_exptl_crystal_size_max .50
_exptl_crystal_size_mid .30
_exptl_crystal_size_min .15
_refine_diff_density_max .813
_refine_diff_density_min -.486
_refine_ls_abs_structure_details 'Flack, 1983'
_refine_ls_abs_structure_Flack -.03(4)
_refine_ls_extinction_method none
_refine_ls_goodness_of_fit_ref 1.027
_refine_ls_hydrogen_treatment constr
_refine_ls_matrix_type full
_refine_ls_number_parameters 253
_refine_ls_number_reflns 4069
_refine_ls_number_restraints 1
_refine_ls_restrained_S_all 1.027
_refine_ls_R_factor_all .047
_refine_ls_R_factor_gt .029
_refine_ls_shift/su_max .001
_refine_ls_shift/su_mean .000
_refine_ls_structure_factor_coef Fsqd
_refine_ls_weighting_details 'w = 1/[\s^2^(Fo^2^)+(0.0285P)^2^] where P = (Fo^2^+2Fc^2^)/3'
_refine_ls_weighting_scheme calc
_refine_ls_wR_factor_ref .059
_reflns_number_gt 3267
_reflns_number_total 5860
_reflns_threshold_expression >2sigma(I)
_cod_data_source_file na1469.cif
_cod_data_source_block I
_cod_depositor_comments
;
The following automatic conversions were performed:

'_refine_ls_weighting_scheme' value 'calc w =
1/[\s^2^(Fo^2^)+(0.0285P)^2^] where P = (Fo^2^+2Fc^2^)/3' was changed
to 'calc'. New tag '_refine_ls_weighting_details' was created. The
value of the new tag was set to 'w = 1/[\s^2^(Fo^2^)+(0.0285P)^2^]
where P = (Fo^2^+2Fc^2^)/3'.

Automatic conversion script
Id: cif_fix_values 3143 2015-03-26 13:38:13Z robertas 
;
_cod_original_cell_volume 2569.6(6)
_cod_database_code 2011149
_cod_database_fobs_code 2011149

loop_
_symmetry_equiv_pos_as_xyz
'x, y, z'
'-x+1/2, y, z+1/2'
'x+1/2, -y, z'
'-x, -y, z+1/2'

loop_
_atom_site_label
_atom_site_fract_x
_atom_site_fract_y
_atom_site_fract_z
_atom_site_U_iso_or_equiv
_atom_site_adp_type
_atom_site_calc_flag
_atom_site_refinement_flags
_atom_site_occupancy
_atom_site_disorder_assembly
_atom_site_disorder_group
_atom_site_type_symbol
Mo1 .130288(12) .08905(4) -.00133(3) .02836(8) Uani d . 1 . . Mo
Cl1 .16937(7) .29341(17) -.10021(6) .0462(3) Uani d . 1 . . Cl
Cl2 .07785(7) -.11467(17) .09026(6) .0453(3) Uani d . 1 . . Cl
Cl3 .17528(7) .25470(18) .10958(7) .0498(4) Uani d . 1 . . Cl
Cl4 .23359(4) -.08283(13) -.00960(9) .0442(3) Uani d . 1 . . Cl
N1 .03516(12) .2361(4) .0038(3) .0307(6) Uani d . 1 . . N
N2 .0874(2) -.0640(5) -.0998(2) .0311(10) Uani d . 1 . . N
C11 .03533(18) .4079(5) .0131(2) .0335(11) Uani d . 1 . . C
H11 .0767 .4635 .0204 .040 Uiso calc R 1 . . H
C12 -.02234(18) .5039(5) .0123(3) .0424(11) Uani d . 1 . . C
H12 -.0196 .6220 .0207 .051 Uiso calc R 1 . . H
C13 -.08537(15) .4285(5) -.0007(4) .0446(9) Uani d . 1 . . C
C14 -.08561(16) .2503(6) -.0067(4) .0454(10) Uani d . 1 . . C
H14 -.1266 .1920 -.0120 .055 Uiso calc R 1 . . H
C15 -.02594(16) .1593(5) -.0048(3) .0377(8) Uani d . 1 . . C
H15 -.0276 .0400 -.0095 .045 Uiso calc R 1 . . H
C16 -.1502(2) .5326(6) -.0029(6) .0778(14) Uani d . 1 . . C
H16A -.1868 .4595 -.0217 .093 Uiso calc R 1 . . H
H16B -.1614 .5685 .0509 .093 Uiso calc R 1 . . H
C17 -.1466(3) .6824(10) -.0528(5) .148(4) Uani d . 1 . . C
H17A -.1047 .7419 -.0430 .178 Uiso calc R 1 . . H
H17B -.1840 .7574 -.0410 .178 Uiso calc R 1 . . H
H17C -.1486 .6482 -.1076 .178 Uiso calc R 1 . . H
C21 .05061(19) .0091(6) -.1583(2) .0375(10) Uani d . 1 . . C
H21 .0458 .1283 -.1590 .045 Uiso calc R 1 . . H
C22 .01970(19) -.0868(6) -.2175(2) .0389(10) Uani d . 1 . . C
H22 -.0058 -.0318 -.2566 .047 Uiso calc R 1 . . H
C23 .0264(2) -.2627(6) -.2189(2) .0413(11) Uani d . 1 . . C
C24 .0662(2) -.3356(6) -.1595(2) .0396(10) Uani d . 1 . . C
H24 .0732 -.4540 -.1588 .048 Uiso calc R 1 . . H
C25 .0950(2) -.2347(5) -.1022(2) .0382(10) Uani d . 1 . . C
H25 .1211 -.2873 -.0630 .046 Uiso calc R 1 . . H
C26 -.0054(3) -.3696(7) -.2836(3) .0707(17) Uani d . 1 . . C
H26A -.0444 -.3076 -.3041 .085 Uiso calc R 1 . . H
H26B .0270 -.3799 -.3269 .085 Uiso calc R 1 . . H
C27 -.0269(5) -.5386(12) -.2618(5) .184(5) Uani d . 1 . . C
H27A -.0580 -.5314 -.2180 .221 Uiso calc R 1 . . H
H27B .0119 -.6058 -.2464 .221 Uiso calc R 1 . . H
H27C -.0489 -.5923 -.3063 .221 Uiso calc R 1 . . H
N3 .24771(19) -.1105(5) .1947(2) .0506(11) Uani d . 1 . . N
H3 .2245 -.0485 .1576 .061 Uiso calc R 1 . . H
C1 .3230(3) -.0911(8) .1752(3) .0706(18) Uani d . 1 . . C
H1A .3492 -.1404 .2184 .085 Uiso calc R 1 . . H
H1B .3328 -.1575 .1276 .085 Uiso calc R 1 . . H
C2 .3455(3) .0845(9) .1625(4) .096(2) Uani d . 1 . . C
H2A .3195 .1356 .1204 .144 Uiso calc R 1 . . H
H2B .3927 .0846 .1483 .144 Uiso calc R 1 . . H
H2C .3392 .1496 .2106 .144 Uiso calc R 1 . . H
C3 .2262(3) -.2928(7) .1855(3) .0664(15) Uani d . 1 . . C
H3A .2368 -.3302 .1318 .080 Uiso calc R 1 . . H
H3B .1774 -.2993 .1920 .080 Uiso calc R 1 . . H
C4 .2597(6) -.4172(6) .2446(5) .099(3) Uani d . 1 . . C
H4A .3061 -.4360 .2294 .149 Uiso calc R 1 . . H
H4B .2358 -.5249 .2443 .149 Uiso calc R 1 . . H
H4C .2582 -.3685 .2971 .149 Uiso calc R 1 . . H
C5 .2317(3) -.0321(8) .2742(3) .0729(19) Uani d . 1 . . C
H5A .2576 -.0916 .3149 .087 Uiso calc R 1 . . H
H5B .2461 .0873 .2740 .087 Uiso calc R 1 . . H
C6 .1595(3) -.0395(11) .2952(4) .099(3) Uani d . 1 . . C
H6A .1330 .0105 .2532 .149 Uiso calc R 1 . . H
H6B .1520 .0235 .3436 .149 Uiso calc R 1 . . H
H6C .1462 -.1573 .3027 .149 Uiso calc R 1 . . H

loop_
_atom_site_aniso_label
_atom_site_aniso_U_11
_atom_site_aniso_U_22
_atom_site_aniso_U_33
_atom_site_aniso_U_12
_atom_site_aniso_U_13
_atom_site_aniso_U_23
Mo1 .02555(14) .03087(16) .02867(13) -.00095(14) -.0027(2) .0027(2)
Cl1 .0407(7) .0448(8) .0530(7) -.0041(6) .0085(6) .0168(6)
Cl2 .0548(8) .0461(8) .0350(6) -.0082(7) .0019(6) .0113(6)
Cl3 .0487(8) .0491(8) .0517(7) -.0010(6) -.0161(6) -.0127(6)
Cl4 .0324(4) .0494(6) .0510(7) .0105(5) -.0054(6) .0023(7)
N1 .0256(14) .0300(17) .0365(15) -.0013(13) .005(2) .004(2)
N2 .024(2) .040(3) .0291(19) .0062(18) -.0013(16) .0018(17)
C11 .0299(18) .036(2) .034(3) -.0079(19) -.0019(16) .004(2)
C12 .037(2) .034(2) .056(3) .0054(19) .002(2) -.001(2)
C13 .0289(18) .051(3) .0541(19) .0081(18) -.007(4) .003(3)
C14 .0255(18) .054(3) .056(3) -.0062(18) .006(3) -.003(4)
C15 .0363(19) .037(2) .0402(19) -.0078(17) .003(3) -.005(3)
C16 .041(2) .065(3) .128(4) .014(2) .012(6) .014(6)
C17 .077(5) .155(8) .213(9) .051(5) .005(5) .079(7)
C21 .035(2) .039(3) .038(2) .005(2) .0029(18) .006(2)
C22 .033(2) .056(3) .028(2) .001(2) -.0069(16) .003(2)
C23 .040(2) .052(3) .032(2) -.010(2) -.0019(18) -.005(2)
C24 .048(3) .035(3) .036(2) -.001(2) -.0010(19) -.004(2)
C25 .044(3) .033(3) .037(2) .008(2) -.0010(19) .007(2)
C26 .088(4) .073(5) .051(3) -.020(3) -.024(3) -.015(3)
C27 .309(14) .143(9) .102(6) -.136(9) -.056(7) -.015(6)
N3 .052(2) .061(3) .039(2) .008(2) -.0134(18) .0065(19)
C1 .048(3) .099(5) .065(3) .011(4) -.016(3) .006(3)
C2 .059(4) .125(7) .104(5) -.015(4) -.010(3) .053(5)
C3 .084(4) .056(4) .060(3) -.012(3) -.028(3) -.003(3)
C4 .126(7) .055(3) .117(4) .005(5) -.065(4) .010(5)
C5 .100(6) .072(4) .047(3) -.005(4) -.005(3) -.006(3)
C6 .058(4) .176(8) .064(4) .005(5) .012(3) .012(4)

loop_
_atom_type_symbol
_atom_type_description
_atom_type_scat_dispersion_real
_atom_type_scat_dispersion_imag
_atom_type_scat_source
C C .0033 .0016 'International Tables Vol C Tables 4.2.6.8 and 6.1.1.4'
H H .0000 .0000 'International Tables Vol C Tables 4.2.6.8 and 6.1.1.4'
N N .0061 .0033 'International Tables Vol C Tables 4.2.6.8 and 6.1.1.4'
Cl Cl .1484 .1585 'International Tables Vol C Tables 4.2.6.8 and 6.1.1.4'
Mo Mo -1.6832 .6857 'International Tables Vol C Tables 4.2.6.8 and 6.1.1.4'

loop_
_geom_angle_atom_site_label_1
_geom_angle_atom_site_label_2
_geom_angle_atom_site_label_3
_geom_angle
_geom_angle_publ_flag
N1 Mo1 N2 88.97(14) yes
N1 Mo1 Cl1 87.55(9) yes
N2 Mo1 Cl1 87.76(11) yes
N1 Mo1 Cl3 90.36(11) yes
N2 Mo1 Cl3 178.47(11) yes
Cl1 Mo1 Cl3 93.59(4) yes
N1 Mo1 Cl2 87.20(9) yes
N2 Mo1 Cl2 87.75(10) yes
Cl1 Mo1 Cl2 173.16(5) yes
Cl3 Mo1 Cl2 90.84(5) yes
N1 Mo1 Cl4 177.83(9) yes
N2 Mo1 Cl4 88.99(11) yes
Cl1 Mo1 Cl4 93.11(5) yes
Cl3 Mo1 Cl4 91.66(5) yes
Cl2 Mo1 Cl4 91.98(5) yes
C11 N1 C15 116.9(3) ?
C11 N1 Mo1 121.2(2) ?
C15 N1 Mo1 121.8(2) ?
C25 N2 C21 117.3(4) ?
C25 N2 Mo1 120.9(3) ?
C21 N2 Mo1 121.7(3) ?
N1 C11 C12 122.8(3) ?
N1 C11 H11 118.6 ?
C12 C11 H11 118.6 ?
C11 C12 C13 121.2(4) ?
C11 C12 H12 119.4 ?
C13 C12 H12 119.4 ?
C14 C13 C12 115.7(3) ?
C14 C13 C16 121.9(3) ?
C12 C13 C16 122.2(4) ?
C15 C14 C13 120.6(3) ?
C15 C14 H14 119.7 ?
C13 C14 H14 119.7 ?
N1 C15 C14 122.6(3) ?
N1 C15 H15 118.7 ?
C14 C15 H15 118.7 ?
C17 C16 C13 113.9(5) ?
C17 C16 H16A 108.8 ?
C13 C16 H16A 108.8 ?
C17 C16 H16B 108.8 ?
C13 C16 H16B 108.8 ?
H16A C16 H16B 107.7 ?
C16 C17 H17A 109.5 ?
C16 C17 H17B 109.5 ?
H17A C17 H17B 109.5 ?
C16 C17 H17C 109.5 ?
H17A C17 H17C 109.5 ?
H17B C17 H17C 109.5 ?
N2 C21 C22 122.3(4) ?
N2 C21 H21 118.9 ?
C22 C21 H21 118.9 ?
C23 C22 C21 120.4(4) ?
C23 C22 H22 119.8 ?
C21 C22 H22 119.8 ?
C22 C23 C24 116.6(4) ?
C22 C23 C26 121.4(4) ?
C24 C23 C26 121.9(5) ?
C25 C24 C23 120.5(4) ?
C25 C24 H24 119.8 ?
C23 C24 H24 119.8 ?
N2 C25 C24 123.0(4) ?
N2 C25 H25 118.5 ?
C24 C25 H25 118.5 ?
C27 C26 C23 116.4(5) ?
C27 C26 H26A 108.2 ?
C23 C26 H26A 108.2 ?
C27 C26 H26B 108.2 ?
C23 C26 H26B 108.2 ?
H26A C26 H26B 107.3 ?
C26 C27 H27A 109.5 ?
C26 C27 H27B 109.5 ?
H27A C27 H27B 109.5 ?
C26 C27 H27C 109.5 ?
H27A C27 H27C 109.5 ?
H27B C27 H27C 109.5 ?
C3 N3 C5 114.8(4) ?
C3 N3 C1 110.4(4) ?
C5 N3 C1 110.9(4) ?
C3 N3 H3 106.8 ?
C5 N3 H3 106.8 ?
C1 N3 H3 106.8 ?
C2 C1 N3 114.9(5) ?
C2 C1 H1A 108.5 ?
N3 C1 H1A 108.5 ?
C2 C1 H1B 108.5 ?
N3 C1 H1B 108.5 ?
H1A C1 H1B 107.5 ?
C1 C2 H2A 109.5 ?
C1 C2 H2B 109.5 ?
H2A C2 H2B 109.5 ?
C1 C2 H2C 109.5 ?
H2A C2 H2C 109.5 ?
H2B C2 H2C 109.5 ?
N3 C3 C4 114.2(4) ?
N3 C3 H3A 108.7 ?
C4 C3 H3A 108.7 ?
N3 C3 H3B 108.7 ?
C4 C3 H3B 108.7 ?
H3A C3 H3B 107.6 ?
C3 C4 H4A 109.5 ?
C3 C4 H4B 109.5 ?
H4A C4 H4B 109.5 ?
C3 C4 H4C 109.5 ?
H4A C4 H4C 109.5 ?
H4B C4 H4C 109.5 ?
C6 C5 N3 113.7(5) ?
C6 C5 H5A 108.8 ?
N3 C5 H5A 108.8 ?
C6 C5 H5B 108.8 ?
N3 C5 H5B 108.8 ?
H5A C5 H5B 107.7 ?
C5 C6 H6A 109.5 ?
C5 C6 H6B 109.5 ?
H6A C6 H6B 109.5 ?
C5 C6 H6C 109.5 ?
H6A C6 H6C 109.5 ?
H6B C6 H6C 109.5 ?

loop_
_geom_bond_atom_site_label_1
_geom_bond_atom_site_label_2
_geom_bond_site_symmetry_2
_geom_bond_distance
_geom_bond_publ_flag
Mo1 N1 . 2.196(2) yes
Mo1 N2 . 2.206(4) yes
Mo1 Cl1 . 2.4226(12) yes
Mo1 Cl3 . 2.4309(13) yes
Mo1 Cl2 . 2.4364(12) yes
Mo1 Cl4 . 2.4379(9) yes
N1 C11 . 1.343(4) ?
N1 C15 . 1.351(4) ?
N2 C25 . 1.334(5) ?
N2 C21 . 1.346(5) ?
C11 C12 . 1.359(5) ?
C11 H11 . .9300 ?
C12 C13 . 1.390(5) ?
C12 H12 . .9300 ?
C13 C14 . 1.388(5) ?
C13 C16 . 1.513(5) ?
C14 C15 . 1.372(5) ?
C14 H14 . .9300 ?
C15 H15 . .9300 ?
C16 C17 . 1.435(9) ?
C16 H16A . .9700 ?
C16 H16B . .9700 ?
C17 H17A . .9600 ?
C17 H17B . .9600 ?
C17 H17C . .9600 ?
C21 C22 . 1.384(6) ?
C21 H21 . .9300 ?
C22 C23 . 1.373(6) ?
C22 H22 . .9300 ?
C23 C24 . 1.389(5) ?
C23 C26 . 1.505(6) ?
C24 C25 . 1.365(6) ?
C24 H24 . .9300 ?
C25 H25 . .9300 ?
C26 C27 . 1.427(9) ?
C26 H26A . .9700 ?
C26 H26B . .9700 ?
C27 H27A . .9600 ?
C27 H27B . .9600 ?
C27 H27C . .9600 ?
N3 C3 . 1.486(6) ?
N3 C5 . 1.501(6) ?
N3 C1 . 1.527(6) ?
N3 H3 . .9100 ?
C1 C2 . 1.450(7) ?
C1 H1A . .9700 ?
C1 H1B . .9700 ?
C2 H2A . .9600 ?
C2 H2B . .9600 ?
C2 H2C . .9600 ?
C3 C4 . 1.534(8) ?
C3 H3A . .9700 ?
C3 H3B . .9700 ?
C4 H4A . .9600 ?
C4 H4B . .9600 ?
C4 H4C . .9600 ?
C5 C6 . 1.466(7) ?
C5 H5A . .9700 ?
C5 H5B . .9700 ?
C6 H6A . .9600 ?
C6 H6B . .9600 ?
C6 H6C . .9600 ?
